data_1519049
loop_
_publ_author_name
'Srinivasan Natarajan'
'S. Neeraj'
'C.N.R. Rao'

_publ_section_title
;
 Three-dimensional open-framework CoII and ZnII phosphates synthesized via
 the amine phosphate route
;
_journal_name_full 'Solid State Sciences'
_journal_page_first 87
_journal_page_last 98
_journal_volume 2
_journal_year 1998
_chemical_formula_sum 'C6 H17 N2 O5 P'
_chemical_formula_weight 228.2
_space_group_IT_number 2
_symmetry_cell_setting triclinic
_symmetry_Int_Tables_number 2
_symmetry_space_group_name_Hall '-P 1'
_symmetry_space_group_name_H-M 'P -1'
_cell_angle_alpha 92.21(3)
_cell_angle_beta 104.51(2)
_cell_angle_gamma 111.76(2)
_cell_formula_units_Z 2
_cell_length_a 6.906(2)
_cell_length_b 9.018(4)
_cell_length_c 9.271(2)
_cell_volume 513.6(3)
_diffrn_ambient_temperature 293
_diffrn_radiation_probe x-ray
_diffrn_radiation_type MoK\a
_diffrn_radiation_wavelength 0.71073
_exptl_absorpt_coefficient_mu 2.7
_exptl_crystal_density_diffrn 1.476
_refine_ls_goodness_of_fit_ref 1.11
_refine_ls_number_parameters 136
_refine_ls_number_reflns 1397
_refine_ls_R_factor_gt 0.04
_refine_ls_wR_factor_gt 0.11
_cod_data_source_file SSS-2000-2-87-98-1.cif
_cod_data_source_block Dabco-phosphate
_cod_depositor_comments
;
 Changing atom parameters to '?' to indicate that atomic coordinates
 for this entry are unknown.

 Antanas Vaitkus,
 2017-01-27

No atomic coordinates given in the paper
;
_cod_original_cell_volume 513.5(3)
_cod_database_code 1519049

loop_
_symmetry_equiv_pos_site_id
_symmetry_equiv_pos_as_xyz
1 x,y,z
2 -x,-y,-z

loop_
_atom_site_label
_atom_site_type_symbol
_atom_site_fract_x
_atom_site_fract_y
_atom_site_fract_z
_atom_site_U_iso_or_equiv
? ? ? ? ? ?
